data_2204520
loop_
_publ_author_name
'Yathirajan, Hemmige S.'
'Nagaraj, Basavegowda'
'Gaonkar, Santhosh L.'
'Narasegowda, Rajenahally S.'
'Nagarajab, Padmarajaiah'
'Prabhuswamy, Basappa'
'Bolte, Michael'

_publ_section_title
;
 <i>N</i>-[(2'-Cyanobiphenyl-4-yl)methyl]-<small>L</small>-valine
 methyl ester hydrochloride: an intermediate in the synthesis of
 valsartan
;
_journal_issue 11
_journal_name_full 'Acta Crystallographica Section E'
_journal_page_first o2160
_journal_page_last o2162
_journal_paper_doi 10.1107/S1600536804026790
_journal_volume 60
_journal_year 2004
_chemical_formula_iupac 'C20 H23 N2 O2 +, Cl -'
_chemical_formula_moiety 'C20 H23 N2 O2 +, Cl -'
_chemical_formula_sum 'C20 H23 Cl N2 O2'
_chemical_formula_weight 358.85
_chemical_name_common
;
N-[(2'-Cyanobiphenyl-4-yl)methyl]-L-valine methyl ester hydrochloride
;
_chemical_name_systematic
;
methyl 2-[(2'-cyanobiphenyl-4-yl)methylammonio]-3-methylbutanoate chloride
;
_space_group_IT_number 4
_symmetry_cell_setting monoclinic
_symmetry_space_group_name_Hall 'P 2yb'
_symmetry_space_group_name_H-M 'P 1 21 1'
_atom_sites_solution_hydrogens geom
_atom_sites_solution_primary direct
_atom_sites_solution_secondary difmap
_audit_creation_method SHELXL-97
_cell_angle_alpha 90.00
_cell_angle_beta 103.739(4)
_cell_angle_gamma 90.00
_cell_formula_units_Z 4
_cell_length_a 15.6095(8)
_cell_length_b 6.8297(4)
_cell_length_c 18.6854(9)
_cell_measurement_reflns_used 43202
_cell_measurement_temperature 173(2)
_cell_measurement_theta_max 27.3
_cell_measurement_theta_min 2.6
_cell_volume 1935.02(18)
_computing_cell_refinement X-Area
_computing_data_collection 'X-Area (Stoe & Cie, 2001)'
_computing_data_reduction X-Area
_computing_molecular_graphics 'XP in SHELXTL-Plus (Sheldrick, 1991)'
_computing_publication_material 'SHELXL97 and PLATON (Spek, 1990)'
_computing_structure_refinement 'SHELXL97 (Sheldrick, 1997) '
_computing_structure_solution 'SHELXS97 (Sheldrick, 1990) '
_diffrn_ambient_temperature 173(2)
_diffrn_measured_fraction_theta_full 0.998
_diffrn_measured_fraction_theta_max 0.995
_diffrn_measurement_device_type 'STOE IPDS II two-circle diffractometer'
_diffrn_measurement_method \w
_diffrn_radiation_monochromator graphite
_diffrn_radiation_source 'fine-focus sealed tube'
_diffrn_radiation_type MoK\a
_diffrn_radiation_wavelength 0.71073
_diffrn_reflns_av_R_equivalents 0.0754
_diffrn_reflns_av_sigmaI/netI 0.0439
_diffrn_reflns_limit_h_max 20
_diffrn_reflns_limit_h_min -20
_diffrn_reflns_limit_k_max 8
_diffrn_reflns_limit_k_min -8
_diffrn_reflns_limit_l_max 24
_diffrn_reflns_limit_l_min -22
_diffrn_reflns_number 56436
_diffrn_reflns_theta_full 25.00
_diffrn_reflns_theta_max 27.42
_diffrn_reflns_theta_min 2.65
_diffrn_standards_decay_% 0
_diffrn_standards_interval_time 0
_diffrn_standards_number 0
_exptl_absorpt_coefficient_mu 0.212
_exptl_absorpt_correction_T_max 0.9812
_exptl_absorpt_correction_T_min 0.8707
_exptl_absorpt_correction_type multi-scan
_exptl_absorpt_process_details '(MULABS; Spek, 1990; Blessing, 1995)'
_exptl_crystal_colour colourless
_exptl_crystal_density_diffrn 1.232
_exptl_crystal_density_method 'not measured'
_exptl_crystal_description plate
_exptl_crystal_F_000 760
_exptl_crystal_size_max 0.33
_exptl_crystal_size_mid 0.27
_exptl_crystal_size_min 0.19
_refine_diff_density_max 0.139
_refine_diff_density_min -0.211
_refine_ls_abs_structure_details '3990 Friedel pairs, Flack H. D. (1983), Acta Cryst. A39, 876-881'
_refine_ls_abs_structure_Flack -0.06(3)
_refine_ls_extinction_method none
_refine_ls_goodness_of_fit_ref 0.904
_refine_ls_hydrogen_treatment mixed
_refine_ls_matrix_type full
_refine_ls_number_parameters 467
_refine_ls_number_reflns 8739
_refine_ls_number_restraints 1
_refine_ls_restrained_S_all 0.904
_refine_ls_R_factor_all 0.0368
_refine_ls_R_factor_gt 0.0294
_refine_ls_shift/su_max 0.001
_refine_ls_shift/su_mean 0.000
_refine_ls_structure_factor_coef Fsqd
_refine_ls_weighting_details 'calc w=1/[\s^2^(Fo^2^)+(0.0376P)^2^] where P=(Fo^2^+2Fc^2^)/3'
_refine_ls_weighting_scheme calc
_refine_ls_wR_factor_gt 0.0666
_refine_ls_wR_factor_ref 0.0681
_reflns_number_gt 7170
_reflns_number_total 8739
_reflns_threshold_expression I>2\s(I)
_cod_data_source_file hg6096.cif
_cod_data_source_block I
_cod_depositor_comments
;
The following automatic conversions were performed:
'_symmetry_cell_setting' value 'Monoclinic' changed to 'monoclinic'
according to '/home/saulius/struct/CIF-dictionaries/cif_core.dic'
dictionary named 'cif_core.dic' version 2.4.1 from 2010-06-29.

Automatic conversion script
Id: cif_fix_enum 1527 2010-12-29 10:47:43Z saulius 

The following automatic conversions were performed:

'_symmetry_cell_setting' value 'Monoclinic' changed to 'monoclinic'
according to /home/saulius/struct/CIF-dictionaries/cif_core.dic
dictionary named 'cif_core.dic' version 2.4.1 from 2010-06-29.

Automatic conversion script
Id: cif_fix_values 1715 2011-07-08 13:25:40Z adriana 
;
_cod_original_sg_symbol_H-M 'P 21'
_cod_database_code 2204520
_cod_database_fobs_code 2204520

loop_
_symmetry_equiv_pos_as_xyz
'x, y, z'
'-x, y+1/2, -z'

loop_
_atom_site_label
_atom_site_fract_x
_atom_site_fract_y
_atom_site_fract_z
_atom_site_U_iso_or_equiv
_atom_site_adp_type
_atom_site_calc_flag
_atom_site_refinement_flags
_atom_site_occupancy
_atom_site_type_symbol
Cl1 0.46000(3) 0.64149(5) 0.42837(2) 0.04043(10) Uani d . 1 Cl
C1 0.60157(10) 0.6467(3) 0.60922(8) 0.0344(3) Uani d . 1 C
H1A 0.6292 0.5685 0.5761 0.041 Uiso calc R 1 H
H1B 0.6024 0.7855 0.5942 0.041 Uiso calc R 1 H
N2 0.50693(8) 0.5823(2) 0.59880(7) 0.0325(3) Uani d . 1 N
H2A 0.5070(14) 0.450(3) 0.6033(11) 0.053(6) Uiso d . 1 H
H2B 0.4788(12) 0.607(3) 0.5505(11) 0.041(5) Uiso d . 1 H
C3 0.45804(11) 0.6761(2) 0.64993(8) 0.0375(4) Uani d . 1 C
H3 0.4811 0.8124 0.6602 0.045 Uiso calc R 1 H
C31 0.35758(11) 0.6899(3) 0.61595(10) 0.0457(4) Uani d . 1 C
H31 0.3295 0.7309 0.6564 0.055 Uiso calc R 1 H
C32 0.33606(13) 0.8467(3) 0.55697(12) 0.0557(5) Uani d . 1 C
H32A 0.3623 0.9712 0.5771 0.084 Uiso calc R 1 H
H32B 0.2719 0.8614 0.5406 0.084 Uiso calc R 1 H
H32C 0.3600 0.8087 0.5151 0.084 Uiso calc R 1 H
C33 0.31803(13) 0.4941(3) 0.58815(13) 0.0610(5) Uani d . 1 C
H33A 0.3328 0.3973 0.6279 0.092 Uiso calc R 1 H
H33B 0.3418 0.4516 0.5467 0.092 Uiso calc R 1 H
H33C 0.2538 0.5067 0.5719 0.092 Uiso calc R 1 H
C4 0.47319(11) 0.5694(3) 0.72256(9) 0.0420(4) Uani d . 1 C
O41 0.48967(8) 0.38078(17) 0.71526(6) 0.0449(3) Uani d . 1 O
C41 0.50258(14) 0.2607(3) 0.78061(10) 0.0590(5) Uani d . 1 C
H41A 0.5141 0.1253 0.7683 0.088 Uiso calc R 1 H
H41B 0.4495 0.2651 0.7999 0.088 Uiso calc R 1 H
H41C 0.5530 0.3103 0.8180 0.088 Uiso calc R 1 H
O42 0.46480(10) 0.6476(3) 0.77756(7) 0.0640(4) Uani d . 1 O
C11 0.65634(10) 0.6262(2) 0.68679(8) 0.0314(3) Uani d . 1 C
C12 0.67327(11) 0.7870(2) 0.73320(9) 0.0373(3) Uani d . 1 C
H12 0.6484 0.9104 0.7163 0.045 Uiso calc R 1 H
C13 0.72605(11) 0.7704(2) 0.80391(9) 0.0373(4) Uani d . 1 C
H13 0.7365 0.8823 0.8350 0.045 Uiso calc R 1 H
C14 0.76397(10) 0.5923(2) 0.83005(9) 0.0341(3) Uani d . 1 C
C15 0.74818(11) 0.4307(3) 0.78286(9) 0.0357(3) Uani d . 1 C
H15 0.7746 0.3083 0.7991 0.043 Uiso calc R 1 H
C16 0.69484(11) 0.4472(2) 0.71310(9) 0.0342(3) Uani d . 1 C
H16 0.6839 0.3350 0.6822 0.041 Uiso calc R 1 H
C21 0.81981(11) 0.5780(2) 0.90632(9) 0.0364(3) Uani d . 1 C
C22 0.81281(11) 0.4232(3) 0.95412(9) 0.0375(3) Uani d . 1 C
C23 0.86363(12) 0.4177(3) 1.02620(9) 0.0431(4) Uani d . 1 C
H23 0.8577 0.3116 1.0575 0.052 Uiso calc R 1 H
C24 0.92239(12) 0.5656(3) 1.05212(10) 0.0471(4) Uani d . 1 C
H24 0.9567 0.5627 1.1014 0.057 Uiso calc R 1 H
C25 0.93129(12) 0.7182(3) 1.00630(10) 0.0493(4) Uani d . 1 C
H25 0.9724 0.8198 1.0241 0.059 Uiso calc R 1 H
C26 0.88083(11) 0.7253(3) 0.93444(9) 0.0436(4) Uani d . 1 C
H26 0.8878 0.8321 0.9037 0.052 Uiso calc R 1 H
C27 0.74803(12) 0.2712(2) 0.93125(9) 0.0402(4) Uani d . 1 C
N27 0.69670(12) 0.1489(2) 0.91460(9) 0.0526(4) Uani d . 1 N
Cl1A 0.95713(3) -0.06928(5) 0.42820(2) 0.04269(10) Uani d . 1 Cl
C1A 0.88459(11) 0.4322(3) 0.39888(9) 0.0352(3) Uani d . 1 C
H1A1 0.8846 0.5562 0.4263 0.042 Uiso calc R 1 H
H1A2 0.8555 0.3315 0.4231 0.042 Uiso calc R 1 H
N2A 0.97833(8) 0.37139(19) 0.40492(7) 0.0310(3) Uani d . 1 N
H2C 0.9810(13) 0.232(3) 0.3977(10) 0.048(5) Uiso d . 1 H
H2D 1.0067(12) 0.387(2) 0.4525(10) 0.036(4) Uiso d . 1 H
C3A 1.02892(11) 0.4824(2) 0.35974(8) 0.0346(3) Uani d . 1 C
H3A 1.0055 0.6192 0.3532 0.042 Uiso calc R 1 H
C31A 1.12703(12) 0.4906(3) 0.40162(10) 0.0450(4) Uani d . 1 C
H31A 1.1289 0.5423 0.4520 0.054 Uiso calc R 1 H
C32A 1.17824(15) 0.6339(4) 0.36527(12) 0.0715(6) Uani d . 1 C
H32D 1.1487 0.7615 0.3599 0.107 Uiso calc R 1 H
H32E 1.1808 0.5843 0.3166 0.107 Uiso calc R 1 H
H32F 1.2383 0.6482 0.3959 0.107 Uiso calc R 1 H
C33A 1.17081(12) 0.2889(4) 0.41145(12) 0.0591(5) Uani d . 1 C
H33D 1.1367 0.2006 0.4355 0.089 Uiso calc R 1 H
H33E 1.2310 0.3009 0.4421 0.089 Uiso calc R 1 H
H33F 1.1728 0.2358 0.3631 0.089 Uiso calc R 1 H
C4A 1.01912(10) 0.3914(3) 0.28449(8) 0.0402(4) Uani d . 1 C
O41A 1.00829(8) 0.19806(17) 0.28657(6) 0.0422(3) Uani d . 1 O
C41A 1.00293(14) 0.0910(4) 0.21888(11) 0.0619(5) Uani d . 1 C
H41D 0.9948 -0.0486 0.2274 0.093 Uiso calc R 1 H
H41E 1.0575 0.1098 0.2025 0.093 Uiso calc R 1 H
H41F 0.9528 0.1394 0.1809 0.093 Uiso calc R 1 H
O42A 1.02639(10) 0.4820(2) 0.23129(7) 0.0600(4) Uani d . 1 O
C11A 0.83081(10) 0.4609(2) 0.32136(9) 0.0336(3) Uani d . 1 C
C12A 0.80834(10) 0.3040(2) 0.27272(9) 0.0366(3) Uani d . 1 C
H12A 0.8278 0.1755 0.2881 0.044 Uiso calc R 1 H
C13A 0.75787(11) 0.3354(3) 0.20230(9) 0.0385(4) Uani d . 1 C
H13A 0.7436 0.2278 0.1694 0.046 Uiso calc R 1 H
C14A 0.72740(10) 0.5220(2) 0.17841(9) 0.0351(3) Uani d . 1 C
C15A 0.74858(11) 0.6767(2) 0.22772(9) 0.0389(4) Uani d . 1 C
H15A 0.7276 0.8046 0.2130 0.047 Uiso calc R 1 H
C16A 0.80003(11) 0.6462(3) 0.29807(9) 0.0377(3) Uani d . 1 C
H16A 0.8145 0.7539 0.3309 0.045 Uiso calc R 1 H
C21A 0.67499(11) 0.5491(2) 0.10145(9) 0.0367(3) Uani d . 1 C
C22A 0.68915(11) 0.7055(2) 0.05681(9) 0.0364(3) Uani d . 1 C
C23A 0.64110(11) 0.7222(3) -0.01645(9) 0.0407(4) Uani d . 1 C
H23A 0.6510 0.8297 -0.0457 0.049 Uiso calc R 1 H
C24A 0.57941(12) 0.5819(3) -0.04581(10) 0.0444(4) Uani d . 1 C
H24A 0.5472 0.5916 -0.0957 0.053 Uiso calc R 1 H
C25A 0.56438(12) 0.4275(3) -0.00303(10) 0.0465(4) Uani d . 1 C
H25A 0.5219 0.3310 -0.0237 0.056 Uiso calc R 1 H
C26A 0.61069(12) 0.4117(3) 0.06988(9) 0.0436(4) Uani d . 1 C
H26A 0.5985 0.3057 0.0989 0.052 Uiso calc R 1 H
C27A 0.75617(12) 0.8517(2) 0.08259(9) 0.0400(4) Uani d . 1 C
N27A 0.80821(12) 0.9709(2) 0.09955(9) 0.0529(4) Uani d . 1 N

loop_
_atom_site_aniso_label
_atom_site_aniso_U_11
_atom_site_aniso_U_22
_atom_site_aniso_U_33
_atom_site_aniso_U_12
_atom_site_aniso_U_13
_atom_site_aniso_U_23
Cl1 0.0550(2) 0.03156(18) 0.0319(2) 0.00088(17) 0.00472(17) 0.00091(16)
C1 0.0394(8) 0.0331(7) 0.0307(7) -0.0016(7) 0.0080(6) 0.0011(6)
N2 0.0333(7) 0.0349(7) 0.0270(6) 0.0008(5) 0.0027(5) -0.0004(5)
C3 0.0353(8) 0.0417(9) 0.0347(8) 0.0023(6) 0.0071(6) -0.0048(6)
C31 0.0350(8) 0.0610(11) 0.0415(9) 0.0084(7) 0.0101(7) 0.0065(8)
C32 0.0391(9) 0.0672(12) 0.0621(12) 0.0149(9) 0.0145(9) 0.0157(10)
C33 0.0378(10) 0.0770(14) 0.0633(13) -0.0121(9) 0.0022(9) 0.0133(10)
C4 0.0325(8) 0.0602(10) 0.0319(8) 0.0041(7) 0.0048(6) -0.0035(7)
O41 0.0499(7) 0.0516(7) 0.0327(6) -0.0011(5) 0.0091(5) 0.0041(5)
C41 0.0612(12) 0.0723(14) 0.0421(10) -0.0012(10) 0.0097(9) 0.0170(9)
O42 0.0734(9) 0.0867(10) 0.0311(6) 0.0261(8) 0.0105(6) -0.0055(7)
C11 0.0293(7) 0.0343(7) 0.0306(7) -0.0019(6) 0.0070(6) 0.0000(6)
C12 0.0411(8) 0.0307(7) 0.0388(8) 0.0003(6) 0.0071(7) 0.0009(6)
C13 0.0431(9) 0.0319(8) 0.0357(8) -0.0038(6) 0.0070(7) -0.0047(6)
C14 0.0320(8) 0.0390(8) 0.0320(8) -0.0008(6) 0.0091(6) -0.0032(6)
C15 0.0368(8) 0.0349(7) 0.0347(8) 0.0051(7) 0.0070(6) 0.0009(7)
C16 0.0360(8) 0.0316(8) 0.0349(8) 0.0020(6) 0.0083(6) -0.0032(6)
C21 0.0344(8) 0.0430(8) 0.0321(8) 0.0035(7) 0.0087(6) -0.0021(6)
C22 0.0370(8) 0.0405(8) 0.0359(8) 0.0065(7) 0.0106(6) -0.0021(7)
C23 0.0445(9) 0.0491(9) 0.0357(8) 0.0105(8) 0.0093(7) 0.0044(8)
C24 0.0417(10) 0.0647(11) 0.0318(8) 0.0071(8) 0.0024(7) -0.0027(8)
C25 0.0425(9) 0.0634(11) 0.0393(9) -0.0064(9) 0.0042(8) -0.0078(8)
C26 0.0408(9) 0.0525(10) 0.0361(8) -0.0050(8) 0.0064(7) -0.0003(7)
C27 0.0502(9) 0.0361(8) 0.0342(8) 0.0077(8) 0.0101(7) 0.0037(6)
N27 0.0680(11) 0.0401(8) 0.0485(8) -0.0042(8) 0.0114(8) 0.0025(7)
Cl1A 0.0619(3) 0.03245(19) 0.0297(2) -0.00554(18) 0.00287(18) -0.00058(16)
C1A 0.0328(8) 0.0391(8) 0.0339(8) -0.0008(7) 0.0082(6) -0.0003(7)
N2A 0.0318(6) 0.0333(7) 0.0270(6) -0.0023(5) 0.0050(5) 0.0004(5)
C3A 0.0347(8) 0.0379(8) 0.0313(7) -0.0044(6) 0.0081(6) 0.0024(6)
C31A 0.0371(9) 0.0615(10) 0.0362(8) -0.0152(8) 0.0082(7) -0.0042(7)
C32A 0.0586(12) 0.0999(17) 0.0568(12) -0.0421(13) 0.0150(10) 0.0014(12)
C33A 0.0332(9) 0.0852(15) 0.0552(11) 0.0053(10) 0.0032(8) -0.0038(11)
C4A 0.0314(8) 0.0565(10) 0.0316(8) -0.0042(7) 0.0051(6) 0.0061(7)
O41A 0.0445(6) 0.0512(7) 0.0316(5) -0.0019(5) 0.0105(5) -0.0062(5)
C41A 0.0603(12) 0.0835(15) 0.0426(10) -0.0070(10) 0.0137(9) -0.0241(10)
O42A 0.0674(9) 0.0801(10) 0.0319(7) -0.0150(7) 0.0103(7) 0.0102(6)
C11A 0.0288(7) 0.0386(8) 0.0339(8) -0.0010(6) 0.0085(6) -0.0039(6)
C12A 0.0352(8) 0.0340(8) 0.0401(8) -0.0022(7) 0.0082(7) -0.0025(7)
C13A 0.0378(8) 0.0385(8) 0.0383(8) -0.0052(7) 0.0072(7) -0.0074(7)
C14A 0.0307(8) 0.0396(8) 0.0347(8) 0.0001(6) 0.0072(7) -0.0042(6)
C15A 0.0389(9) 0.0364(9) 0.0391(8) 0.0053(6) 0.0050(7) -0.0046(6)
C16A 0.0378(8) 0.0378(8) 0.0356(8) 0.0017(7) 0.0047(7) -0.0089(7)
C21A 0.0337(8) 0.0410(8) 0.0347(8) 0.0000(7) 0.0066(7) -0.0053(7)
C22A 0.0350(8) 0.0379(8) 0.0361(8) 0.0026(6) 0.0083(7) -0.0059(7)
C23A 0.0412(9) 0.0423(8) 0.0385(8) 0.0038(7) 0.0094(7) -0.0021(7)
C24A 0.0432(10) 0.0551(10) 0.0330(8) 0.0035(8) 0.0055(7) -0.0027(7)
C25A 0.0404(9) 0.0565(10) 0.0389(8) -0.0100(8) 0.0021(7) -0.0073(8)
C26A 0.0427(9) 0.0495(9) 0.0372(8) -0.0077(8) 0.0067(7) -0.0012(7)
C27A 0.0441(9) 0.0371(8) 0.0385(8) 0.0027(7) 0.0093(7) -0.0047(7)
N27A 0.0584(10) 0.0458(9) 0.0531(9) -0.0074(7) 0.0106(8) -0.0087(7)

loop_
_atom_type_symbol
_atom_type_description
_atom_type_scat_dispersion_real
_atom_type_scat_dispersion_imag
_atom_type_scat_source
C C 0.0033 0.0016 'International Tables Vol C Tables 4.2.6.8 and 6.1.1.4'
H H 0.0000 0.0000 'International Tables Vol C Tables 4.2.6.8 and 6.1.1.4'
Cl Cl 0.1484 0.1585 'International Tables Vol C Tables 4.2.6.8 and 6.1.1.4'
N N 0.0061 0.0033 'International Tables Vol C Tables 4.2.6.8 and 6.1.1.4'
O O 0.0106 0.0060 'International Tables Vol C Tables 4.2.6.8 and 6.1.1.4'

loop_
_geom_angle_atom_site_label_1
_geom_angle_atom_site_label_2
_geom_angle_atom_site_label_3
_geom_angle
_geom_angle_publ_flag
C11 C1 N2 114.34(12) ?
C11 C1 H1A 108.7 ?
N2 C1 H1A 108.7 ?
C11 C1 H1B 108.7 ?
N2 C1 H1B 108.7 ?
H1A C1 H1B 107.6 ?
C3 N2 C1 115.09(12) y
C3 N2 H2A 110.8(13) ?
C1 N2 H2A 107.3(14) ?
C3 N2 H2B 110.5(11) ?
C1 N2 H2B 107.4(11) ?
H2A N2 H2B 105.1(17) ?
N2 C3 C4 111.82(13) ?
N2 C3 C31 112.55(13) ?
C4 C3 C31 108.99(13) ?
N2 C3 H3 107.8 ?
C4 C3 H3 107.8 ?
C31 C3 H3 107.8 ?
C33 C31 C32 111.89(16) ?
C33 C31 C3 112.21(15) ?
C32 C31 C3 111.66(15) ?
C33 C31 H31 106.9 ?
C32 C31 H31 106.9 ?
C3 C31 H31 106.9 ?
C31 C32 H32A 109.5 ?
C31 C32 H32B 109.5 ?
H32A C32 H32B 109.5 ?
C31 C32 H32C 109.5 ?
H32A C32 H32C 109.5 ?
H32B C32 H32C 109.5 ?
C31 C33 H33A 109.5 ?
C31 C33 H33B 109.5 ?
H33A C33 H33B 109.5 ?
C31 C33 H33C 109.5 ?
H33A C33 H33C 109.5 ?
H33B C33 H33C 109.5 ?
O42 C4 O41 125.94(17) ?
O42 C4 C3 122.19(17) ?
O41 C4 C3 111.68(13) ?
C4 O41 C41 117.10(14) ?
O41 C41 H41A 109.5 ?
O41 C41 H41B 109.5 ?
H41A C41 H41B 109.5 ?
O41 C41 H41C 109.5 ?
H41A C41 H41C 109.5 ?
H41B C41 H41C 109.5 ?
C12 C11 C16 118.08(14) ?
C12 C11 C1 120.64(15) ?
C16 C11 C1 121.22(15) ?
C11 C12 C13 120.89(15) ?
C11 C12 H12 119.6 ?
C13 C12 H12 119.6 ?
C12 C13 C14 120.94(15) ?
C12 C13 H13 119.5 ?
C14 C13 H13 119.5 ?
C13 C14 C15 118.21(15) ?
C13 C14 C21 119.90(14) ?
C15 C14 C21 121.89(15) ?
C16 C15 C14 120.67(16) ?
C16 C15 H15 119.7 ?
C14 C15 H15 119.7 ?
C15 C16 C11 121.18(15) ?
C15 C16 H16 119.4 ?
C11 C16 H16 119.4 ?
C26 C21 C22 116.82(15) ?
C26 C21 C14 120.28(15) ?
C22 C21 C14 122.86(15) ?
C23 C22 C21 121.52(17) ?
C23 C22 C27 117.80(16) ?
C21 C22 C27 120.56(15) ?
C24 C23 C22 120.09(18) ?
C24 C23 H23 120.0 ?
C22 C23 H23 120.0 ?
C23 C24 C25 119.68(17) ?
C23 C24 H24 120.2 ?
C25 C24 H24 120.2 ?
C24 C25 C26 120.71(18) ?
C24 C25 H25 119.6 ?
C26 C25 H25 119.6 ?
C25 C26 C21 121.18(18) ?
C25 C26 H26 119.4 ?
C21 C26 H26 119.4 ?
N27 C27 C22 178.51(18) ?
N2A C1A C11A 114.83(13) ?
N2A C1A H1A1 108.6 ?
C11A C1A H1A1 108.6 ?
N2A C1A H1A2 108.6 ?
C11A C1A H1A2 108.6 ?
H1A1 C1A H1A2 107.5 ?
C3A N2A C1A 117.04(12) y
C3A N2A H2C 112.1(12) ?
C1A N2A H2C 109.7(12) ?
C3A N2A H2D 107.1(11) ?
C1A N2A H2D 106.4(11) ?
H2C N2A H2D 103.4(16) ?
N2A C3A C4A 111.52(13) ?
N2A C3A C31A 108.99(12) ?
C4A C3A C31A 110.78(13) ?
N2A C3A H3A 108.5 ?
C4A C3A H3A 108.5 ?
C31A C3A H3A 108.5 ?
C32A C31A C33A 111.45(18) ?
C32A C31A C3A 111.05(15) ?
C33A C31A C3A 112.89(14) ?
C32A C31A H31A 107.0 ?
C33A C31A H31A 107.0 ?
C3A C31A H31A 107.0 ?
C31A C32A H32D 109.5 ?
C31A C32A H32E 109.5 ?
H32D C32A H32E 109.5 ?
C31A C32A H32F 109.5 ?
H32D C32A H32F 109.5 ?
H32E C32A H32F 109.5 ?
C31A C33A H33D 109.5 ?
C31A C33A H33E 109.5 ?
H33D C33A H33E 109.5 ?
C31A C33A H33F 109.5 ?
H33D C33A H33F 109.5 ?
H33E C33A H33F 109.5 ?
O42A C4A O41A 124.96(17) ?
O42A C4A C3A 123.39(17) ?
O41A C4A C3A 111.47(13) ?
C4A O41A C41A 117.17(15) ?
O41A C41A H41D 109.5 ?
O41A C41A H41E 109.5 ?
H41D C41A H41E 109.5 ?
O41A C41A H41F 109.5 ?
H41D C41A H41F 109.5 ?
H41E C41A H41F 109.5 ?
C16A C11A C12A 118.81(15) ?
C16A C11A C1A 119.56(14) ?
C12A C11A C1A 121.59(15) ?
C13A C12A C11A 120.00(16) ?
C13A C12A H12A 120.0 ?
C11A C12A H12A 120.0 ?
C12A C13A C14A 121.37(15) ?
C12A C13A H13A 119.3 ?
C14A C13A H13A 119.3 ?
C15A C14A C13A 118.24(15) ?
C15A C14A C21A 122.39(15) ?
C13A C14A C21A 119.37(14) ?
C16A C15A C14A 120.54(16) ?
C16A C15A H15A 119.7 ?
C14A C15A H15A 119.7 ?
C15A C16A C11A 121.01(15) ?
C15A C16A H16A 119.5 ?
C11A C16A H16A 119.5 ?
C26A C21A C22A 117.28(15) ?
C26A C21A C14A 119.92(16) ?
C22A C21A C14A 122.75(15) ?
C23A C22A C21A 121.26(15) ?
C23A C22A C27A 116.57(15) ?
C21A C22A C27A 122.11(15) ?
C24A C23A C22A 119.63(17) ?
C24A C23A H23A 120.2 ?
C22A C23A H23A 120.2 ?
C25A C24A C23A 120.08(17) ?
C25A C24A H24A 120.0 ?
C23A C24A H24A 120.0 ?
C24A C25A C26A 120.63(17) ?
C24A C25A H25A 119.7 ?
C26A C25A H25A 119.7 ?
C25A C26A C21A 121.10(17) ?
C25A C26A H26A 119.5 ?
C21A C26A H26A 119.5 ?
N27A C27A C22A 176.66(19) ?

loop_
_geom_bond_atom_site_label_1
_geom_bond_atom_site_label_2
_geom_bond_distance
_geom_bond_publ_flag
C1 C11 1.504(2) ?
C1 N2 1.509(2) y
C1 H1A 0.9900 ?
C1 H1B 0.9900 ?
N2 C3 1.5005(19) y
N2 H2A 0.91(2) ?
N2 H2B 0.920(19) ?
C3 C4 1.509(2) ?
C3 C31 1.549(2) ?
C3 H3 1.0000 ?
C31 C33 1.512(3) ?
C31 C32 1.516(3) ?
C31 H31 1.0000 ?
C32 H32A 0.9800 ?
C32 H32B 0.9800 ?
C32 H32C 0.9800 ?
C33 H33A 0.9800 ?
C33 H33B 0.9800 ?
C33 H33C 0.9800 ?
C4 O42 1.193(2) y
C4 O41 1.327(2) y
O41 C41 1.445(2) y
C41 H41A 0.9800 ?
C41 H41B 0.9800 ?
C41 H41C 0.9800 ?
C11 C12 1.386(2) ?
C11 C16 1.399(2) ?
C12 C13 1.386(2) ?
C12 H12 0.9500 ?
C13 C14 1.390(2) ?
C13 H13 0.9500 ?
C14 C15 1.398(2) ?
C14 C21 1.487(2) ?
C15 C16 1.374(2) ?
C15 H15 0.9500 ?
C16 H16 0.9500 ?
C21 C26 1.399(2) ?
C21 C22 1.405(2) ?
C22 C23 1.392(2) ?
C22 C27 1.441(3) y
C23 C24 1.373(3) ?
C23 H23 0.9500 ?
C24 C25 1.377(3) ?
C24 H24 0.9500 ?
C25 C26 1.387(2) ?
C25 H25 0.9500 ?
C26 H26 0.9500 ?
C27 N27 1.148(2) y
C1A N2A 1.499(2) y
C1A C11A 1.505(2) ?
C1A H1A1 0.9900 ?
C1A H1A2 0.9900 ?
N2A C3A 1.4926(19) y
N2A H2C 0.96(2) ?
N2A H2D 0.901(19) ?
C3A C4A 1.512(2) ?
C3A C31A 1.546(2) ?
C3A H3A 1.0000 ?
C31A C32A 1.522(3) ?
C31A C33A 1.529(3) ?
C31A H31A 1.0000 ?
C32A H32D 0.9800 ?
C32A H32E 0.9800 ?
C32A H32F 0.9800 ?
C33A H33D 0.9800 ?
C33A H33E 0.9800 ?
C33A H33F 0.9800 ?
C4A O42A 1.199(2) y
C4A O41A 1.333(2) y
O41A C41A 1.446(2) y
C41A H41D 0.9800 ?
C41A H41E 0.9800 ?
C41A H41F 0.9800 ?
C11A C16A 1.387(2) ?
C11A C12A 1.395(2) ?
C12A C13A 1.380(2) ?
C12A H12A 0.9500 ?
C13A C14A 1.396(2) ?
C13A H13A 0.9500 ?
C14A C15A 1.390(2) ?
C14A C21A 1.488(2) ?
C15A C16A 1.384(2) ?
C15A H15A 0.9500 ?
C16A H16A 0.9500 ?
C21A C26A 1.398(2) ?
C21A C22A 1.405(2) ?
C22A C23A 1.401(2) ?
C22A C27A 1.444(2) y
C23A C24A 1.377(3) ?
C23A H23A 0.9500 ?
C24A C25A 1.376(3) ?
C24A H24A 0.9500 ?
C25A C26A 1.387(2) ?
C25A H25A 0.9500 ?
C26A H26A 0.9500 ?
C27A N27A 1.140(2) y

loop_
_geom_hbond_atom_site_label_D
_geom_hbond_atom_site_label_H
_geom_hbond_atom_site_label_A
_geom_hbond_site_symmetry_A
_geom_hbond_distance_DH
_geom_hbond_distance_HA
_geom_hbond_distance_DA
_geom_hbond_angle_DHA
N2 H2B Cl1 . 0.920(19) 2.243(19) 3.1199(13) 159.0(15)
N2 H2A Cl1 2_646 0.91(2) 2.28(2) 3.1168(14) 153.1(18)
N2A H2C Cl1A . 0.96(2) 2.19(2) 3.0700(14) 151.1(16)
N2A H2D Cl1A 2_756 0.901(19) 2.185(19) 3.0676(14) 166.0(15)

loop_
_geom_torsion_atom_site_label_1
_geom_torsion_atom_site_label_2
_geom_torsion_atom_site_label_3
_geom_torsion_atom_site_label_4
_geom_torsion
_geom_torsion_publ_flag
C11 C1 N2 C3 53.57(18) ?
C1 N2 C3 C4 -85.06(16) ?
C1 N2 C3 C31 151.87(14) ?
N2 C3 C31 C33 53.11(19) ?
C4 C3 C31 C33 -71.53(19) ?
N2 C3 C31 C32 -73.44(19) ?
C4 C3 C31 C32 161.91(16) ?
N2 C3 C4 O42 156.10(16) ?
C31 C3 C4 O42 -78.8(2) ?
N2 C3 C4 O41 -28.61(19) ?
C31 C3 C4 O41 96.46(16) ?
O42 C4 O41 C41 -3.0(3) ?
C3 C4 O41 C41 -178.07(14) ?
N2 C1 C11 C12 -100.07(17) ?
N2 C1 C11 C16 82.85(18) ?
C16 C11 C12 C13 -0.7(2) ?
C1 C11 C12 C13 -177.88(16) ?
C11 C12 C13 C14 0.5(3) ?
C12 C13 C14 C15 0.6(2) ?
C12 C13 C14 C21 -179.55(15) ?
C13 C14 C15 C16 -1.5(2) ?
C21 C14 C15 C16 178.68(15) ?
C14 C15 C16 C11 1.3(2) ?
C12 C11 C16 C15 -0.2(2) ?
C1 C11 C16 C15 176.98(15) ?
C13 C14 C21 C26 -42.3(2) ?
C15 C14 C21 C26 137.52(17) ?
C13 C14 C21 C22 135.64(16) ?
C15 C14 C21 C22 -44.5(2) ?
C26 C21 C22 C23 0.5(2) ?
C14 C21 C22 C23 -177.47(15) ?
C26 C21 C22 C27 176.30(15) ?
C14 C21 C22 C27 -1.7(2) ?
C21 C22 C23 C24 -0.1(3) ?
C27 C22 C23 C24 -175.94(16) ?
C22 C23 C24 C25 -0.6(3) ?
C23 C24 C25 C26 0.7(3) ?
C24 C25 C26 C21 -0.2(3) ?
C22 C21 C26 C25 -0.4(3) ?
C14 C21 C26 C25 177.67(17) ?
C23 C22 C27 N27 11(7) ?
C21 C22 C27 N27 -165(7) ?
C11A C1A N2A C3A 46.89(19) ?
C1A N2A C3A C4A -89.72(17) ?
C1A N2A C3A C31A 147.67(14) ?
N2A C3A C31A C32A -169.18(17) ?
C4A C3A C31A C32A 67.8(2) ?
N2A C3A C31A C33A 64.81(18) ?
C4A C3A C31A C33A -58.25(19) ?
N2A C3A C4A O42A 153.67(16) ?
C31A C3A C4A O42A -84.7(2) ?
N2A C3A C4A O41A -31.03(18) ?
C31A C3A C4A O41A 90.55(16) ?
O42A C4A O41A C41A -1.5(3) ?
C3A C4A O41A C41A -176.70(14) ?
N2A C1A C11A C16A -114.59(17) ?
N2A C1A C11A C12A 67.7(2) ?
C16A C11A C12A C13A 1.3(2) ?
C1A C11A C12A C13A 179.11(15) ?
C11A C12A C13A C14A -0.8(2) ?
C12A C13A C14A C15A -0.5(2) ?
C12A C13A C14A C21A 178.58(15) ?
C13A C14A C15A C16A 1.3(2) ?
C21A C14A C15A C16A -177.79(16) ?
C14A C15A C16A C11A -0.7(3) ?
C12A C11A C16A C15A -0.6(2) ?
C1A C11A C16A C15A -178.40(15) ?
C15A C14A C21A C26A -139.58(17) ?
C13A C14A C21A C26A 41.4(2) ?
C15A C14A C21A C22A 42.8(2) ?
C13A C14A C21A C22A -136.20(17) ?
C26A C21A C22A C23A -0.3(2) ?
C14A C21A C22A C23A 177.30(15) ?
C26A C21A C22A C27A -177.51(15) ?
C14A C21A C22A C27A 0.1(2) ?
C21A C22A C23A C24A -0.7(3) ?
C27A C22A C23A C24A 176.58(15) ?
C22A C23A C24A C25A 0.8(3) ?
C23A C24A C25A C26A 0.2(3) ?
C24A C25A C26A C21A -1.3(3) ?
C22A C21A C26A C25A 1.4(3) ?
C14A C21A C26A C25A -176.33(16) ?
C23A C22A C27A N27A -4(3) ?
C21A C22A C27A N27A 173(3) ?
N2 C3 C31 H31 169.99 y
N2A C3A C31A H31A -52.69 y

loop_
_cod_related_entry_id
_cod_related_entry_database
_cod_related_entry_code
1 ChemSpider 20576043
